data_4030135
loop_
_publ_author_name
'Mukhina, Olga A.'
'Kumar, N. N. Bhuvan'
'Cowger, Teresa M.'
'Kutateladze, Andrei G.'

_publ_section_title
;
 Photoassisted diversity-oriented synthesis: accessing 2,6-epoxyazocane
 (oxamorphan) cores.
;
_journal_issue 22
_journal_name_full 'The Journal of organic chemistry'
_journal_page_first 10956
_journal_page_last 10971
_journal_paper_doi 10.1021/jo5019848
_journal_volume 79
_journal_year 2014
_chemical_formula_moiety 'C20 H18 N2 O4'
_chemical_formula_sum 'C20 H18 N2 O4'
_chemical_formula_weight 350.36
_chemical_name_systematic ?
_space_group_IT_number 14
_symmetry_cell_setting monoclinic
_symmetry_space_group_name_Hall '-P 2ybc'
_symmetry_space_group_name_H-M 'P 1 21/c 1'
_atom_sites_solution_hydrogens geom
_atom_sites_solution_primary direct
_atom_sites_solution_secondary difmap
_audit_creation_method SHELXL-97
_cell_angle_alpha 90.00
_cell_angle_beta 98.595(5)
_cell_angle_gamma 90.00
_cell_formula_units_Z 4
_cell_length_a 13.7987(16)
_cell_length_b 11.0811(13)
_cell_length_c 10.9368(12)
_cell_measurement_reflns_used 9050
_cell_measurement_temperature 296(2)
_cell_measurement_theta_max 27.33
_cell_measurement_theta_min 2.37
_cell_volume 1653.5(3)
_computing_cell_refinement 'Bruker SAINT'
_computing_data_collection 'Bruker APEX2'
_computing_data_reduction 'Bruker SAINT'
_computing_molecular_graphics 'Bruker SHELXTL'
_computing_publication_material 'Bruker SHELXTL'
_computing_structure_refinement 'SHELXL-97 (Sheldrick, 2008)'
_computing_structure_solution 'SHELXS-97 (Sheldrick, 2008)'
_diffrn_ambient_temperature 296(2)
_diffrn_detector_area_resol_mean 8.33
_diffrn_measured_fraction_theta_full 1.000
_diffrn_measured_fraction_theta_max 1.000
_diffrn_measurement_device_type 'Bruker D8 APEX II Diffractometer'
_diffrn_measurement_method '\f and \w scans'
_diffrn_radiation_monochromator graphite
_diffrn_radiation_source 'fine-focus sealed tube'
_diffrn_radiation_type MoK\a
_diffrn_radiation_wavelength 0.71073
_diffrn_reflns_av_R_equivalents 0.0221
_diffrn_reflns_av_sigmaI/netI 0.0056
_diffrn_reflns_limit_h_max 17
_diffrn_reflns_limit_h_min -17
_diffrn_reflns_limit_k_max 13
_diffrn_reflns_limit_k_min -13
_diffrn_reflns_limit_l_max 13
_diffrn_reflns_limit_l_min -13
_diffrn_reflns_number 99362
_diffrn_reflns_theta_full 26.38
_diffrn_reflns_theta_max 26.38
_diffrn_reflns_theta_min 1.49
_exptl_absorpt_coefficient_mu 0.099
_exptl_absorpt_correction_T_max 0.9921
_exptl_absorpt_correction_T_min 0.9520
_exptl_absorpt_correction_type multi-scan
_exptl_crystal_colour colourless
_exptl_crystal_density_diffrn 1.407
_exptl_crystal_density_method 'not measured'
_exptl_crystal_description rectangular
_exptl_crystal_F_000 736
_exptl_crystal_size_max 0.50
_exptl_crystal_size_mid 0.08
_exptl_crystal_size_min 0.08
_refine_diff_density_max 0.282
_refine_diff_density_min -0.243
_refine_diff_density_rms 0.038
_refine_ls_extinction_method none
_refine_ls_goodness_of_fit_ref 1.038
_refine_ls_hydrogen_treatment noref
_refine_ls_matrix_type full
_refine_ls_number_parameters 236
_refine_ls_number_reflns 3384
_refine_ls_number_restraints 0
_refine_ls_restrained_S_all 1.038
_refine_ls_R_factor_all 0.0435
_refine_ls_R_factor_gt 0.0407
_refine_ls_shift/su_max 0.001
_refine_ls_shift/su_mean 0.000
_refine_ls_structure_factor_coef Fsqd
_refine_ls_weighting_details 'calc w=1/[\s^2^(Fo^2^)+(0.0543P)^2^+0.6297P] where P=(Fo^2^+2Fc^2^)/3'
_refine_ls_weighting_scheme calc
_refine_ls_wR_factor_gt 0.1070
_refine_ls_wR_factor_ref 0.1100
_reflns_number_gt 3104
_reflns_number_total 3384
_reflns_threshold_expression >2sigma(I)
_cod_data_source_file jo5019848_si_002.cif
_cod_data_source_block compound_32_oam40451_m
_cod_depositor_comments
;
The following automatic conversions were performed:

'_symmetry_cell_setting' value 'Monoclinic' changed to 'monoclinic'
according to
/home/saulius/struct/COD-crude-data--automatic-downloads/rss-feeds/ACS/lib/dictionaries/cif_core.dic
dictionary named 'cif_core.dic' version 2.4.2 from 2011-04-26.

Automatic conversion script
Id: cif_fix_values 2827 2014-09-09 07:05:25Z andrius 

 Adding full bibliography for 4030135--4030137.cif.
;
_cod_original_sg_symbol_H-M 'P2(1)/c  '
_cod_database_code 4030135

loop_
_symmetry_equiv_pos_as_xyz
'x, y, z'
'-x, y+1/2, -z+1/2'
'-x, -y, -z'
'x, -y-1/2, z-1/2'

loop_
_atom_site_label
_atom_site_type_symbol
_atom_site_fract_x
_atom_site_fract_y
_atom_site_fract_z
_atom_site_U_iso_or_equiv
_atom_site_adp_type
_atom_site_occupancy
_atom_site_symmetry_multiplicity
_atom_site_calc_flag
_atom_site_refinement_flags
C123 C 0.82751(9) 0.89558(11) 0.98328(12) 0.0311(3) Uani 1 1 d .
H12A H 0.8390 0.8528 0.9094 0.037 Uiso 1 1 calc R
H12B H 0.8904 0.9231 1.0257 0.037 Uiso 1 1 calc R
O2 O 0.75477(12) 1.24863(17) 0.7432(2) 0.1168(8) Uani 1 1 d .
O3 O 0.71304(7) 0.67984(8) 0.89535(8) 0.0329(2) Uani 1 1 d .
O4 O 0.75202(7) 0.88301(8) 1.16221(8) 0.0347(2) Uani 1 1 d .
H4 H 0.7408 0.8401 1.2196 0.052 Uiso 1 1 calc R
C100 C 0.78190(9) 0.80945(11) 1.06723(11) 0.0289(3) Uani 1 1 d .
C124 C 0.76201(9) 1.00492(11) 0.94601(11) 0.0318(3) Uani 1 1 d .
H2 H 0.7641 1.0571 1.0187 0.038 Uiso 1 1 calc R
C1 C 1.02964(11) 0.59351(14) 1.23359(15) 0.0446(3) Uani 1 1 d .
H1 H 1.0863 0.5528 1.2673 0.054 Uiso 1 1 calc R
C2 C 1.00919(11) 0.70590(14) 1.27709(15) 0.0456(4) Uani 1 1 d .
H2A H 1.0507 0.7412 1.3422 0.055 Uiso 1 1 calc R
C3 C 0.92621(10) 0.76499(13) 1.22238(13) 0.0394(3) Uani 1 1 d .
H3 H 0.9130 0.8407 1.2526 0.047 Uiso 1 1 calc R
C4 C 0.86042(9) 0.71802(11) 1.12379(11) 0.0306(3) Uani 1 1 d .
C5 C 0.80826(11) 1.07394(13) 0.84836(14) 0.0415(3) Uani 1 1 d .
H5A H 0.8788 1.0640 0.8654 0.050 Uiso 1 1 calc R
H5B H 0.7859 1.0385 0.7680 0.050 Uiso 1 1 calc R
N600 N 0.78534(12) 1.20482(15) 0.84278(19) 0.0677(5) Uani 1 1 d .
C7 C 0.96566(10) 0.54231(13) 1.14023(14) 0.0408(3) Uani 1 1 d .
H7 H 0.9793 0.4654 1.1132 0.049 Uiso 1 1 calc R
C8 C 0.88021(10) 0.60097(11) 1.08332(12) 0.0331(3) Uani 1 1 d .
O O 0.8000(2) 1.26182(14) 0.9358(2) 0.1291(9) Uani 1 1 d .
C10 C 0.65592(9) 0.96900(12) 0.90447(11) 0.0324(3) Uani 1 1 d .
C11 C 0.58938(11) 1.05204(14) 0.84393(14) 0.0428(3) Uani 1 1 d .
H11 H 0.6113 1.1288 0.8271 0.051 Uiso 1 1 calc R
C12 C 0.49225(11) 1.02357(15) 0.80854(15) 0.0497(4) Uani 1 1 d .
H12 H 0.4494 1.0806 0.7683 0.060 Uiso 1 1 calc R
C13 C 0.45865(11) 0.91039(16) 0.83278(15) 0.0502(4) Uani 1 1 d .
H13 H 0.3931 0.8905 0.8090 0.060 Uiso 1 1 calc R
C14 C 0.52298(10) 0.82660(14) 0.89268(14) 0.0426(3) Uani 1 1 d .
H14 H 0.5002 0.7500 0.9085 0.051 Uiso 1 1 calc R
C15 C 0.62143(9) 0.85466(12) 0.92981(11) 0.0319(3) Uani 1 1 d .
C16 C 0.68766(9) 0.75664(11) 0.99280(11) 0.0296(3) Uani 1 1 d .
C17 C 0.72419(11) 0.55960(12) 0.94301(12) 0.0382(3) Uani 1 1 d .
H17 H 0.7001 0.5013 0.8781 0.046 Uiso 1 1 calc R
C18 C 0.65970(11) 0.55865(14) 1.04183(13) 0.0434(3) Uani 1 1 d .
H18 H 0.6368 0.4896 1.0765 0.052 Uiso 1 1 calc R
C19 C 0.64027(10) 0.66945(13) 1.07214(12) 0.0387(3) Uani 1 1 d .
H19 H 0.6031 0.6911 1.1330 0.046 Uiso 1 1 calc R
N200 N 0.82500(9) 0.53701(11) 0.98825(11) 0.0431(3) Uani 1 1 d .
H20 H 0.8535 0.4798 0.9542 0.052 Uiso 1 1 calc R

loop_
_atom_site_aniso_label
_atom_site_aniso_U_11
_atom_site_aniso_U_22
_atom_site_aniso_U_33
_atom_site_aniso_U_23
_atom_site_aniso_U_13
_atom_site_aniso_U_12
C123 0.0302(6) 0.0287(6) 0.0344(6) 0.0006(5) 0.0043(5) 0.0018(5)
O2 0.0696(10) 0.1105(14) 0.1687(19) 0.1006(15) 0.0122(11) 0.0166(9)
O3 0.0444(5) 0.0270(4) 0.0271(4) -0.0018(3) 0.0044(4) 0.0016(4)
O4 0.0446(5) 0.0323(5) 0.0273(4) -0.0026(4) 0.0057(4) 0.0051(4)
C100 0.0325(6) 0.0263(6) 0.0276(6) -0.0022(5) 0.0035(5) 0.0022(5)
C124 0.0359(6) 0.0281(6) 0.0314(6) -0.0001(5) 0.0045(5) 0.0025(5)
C1 0.0366(7) 0.0427(8) 0.0519(8) 0.0110(6) -0.0015(6) 0.0062(6)
C2 0.0392(7) 0.0440(8) 0.0489(8) 0.0018(6) -0.0085(6) -0.0020(6)
C3 0.0399(7) 0.0320(7) 0.0434(7) -0.0023(6) -0.0030(6) 0.0004(5)
C4 0.0312(6) 0.0285(6) 0.0315(6) 0.0026(5) 0.0027(5) 0.0005(5)
C5 0.0437(7) 0.0359(7) 0.0454(8) 0.0063(6) 0.0084(6) 0.0011(6)
N600 0.0596(9) 0.0433(8) 0.1047(14) 0.0290(9) 0.0269(9) 0.0038(7)
C7 0.0446(8) 0.0311(7) 0.0463(8) 0.0056(6) 0.0055(6) 0.0081(6)
C8 0.0378(7) 0.0287(6) 0.0328(6) 0.0037(5) 0.0049(5) 0.0013(5)
O 0.212(3) 0.0389(8) 0.1509(19) -0.0192(11) 0.0764(18) -0.0171(11)
C10 0.0337(6) 0.0340(7) 0.0299(6) -0.0014(5) 0.0054(5) 0.0047(5)
C11 0.0408(7) 0.0386(7) 0.0483(8) 0.0053(6) 0.0048(6) 0.0076(6)
C12 0.0395(8) 0.0525(9) 0.0546(9) 0.0063(7) -0.0012(7) 0.0136(7)
C13 0.0314(7) 0.0605(10) 0.0556(9) 0.0014(8) -0.0031(6) 0.0026(7)
C14 0.0351(7) 0.0448(8) 0.0466(8) 0.0001(6) 0.0013(6) -0.0025(6)
C15 0.0323(6) 0.0355(7) 0.0279(6) -0.0023(5) 0.0042(5) 0.0030(5)
C16 0.0324(6) 0.0308(6) 0.0258(6) -0.0016(5) 0.0046(5) -0.0004(5)
C17 0.0497(8) 0.0258(6) 0.0357(7) -0.0018(5) -0.0043(6) -0.0023(5)
C18 0.0464(8) 0.0394(8) 0.0419(8) 0.0088(6) -0.0014(6) -0.0130(6)
C19 0.0371(7) 0.0465(8) 0.0327(6) 0.0047(6) 0.0055(5) -0.0072(6)
N200 0.0506(7) 0.0301(6) 0.0457(7) -0.0090(5) -0.0026(5) 0.0091(5)

loop_
_atom_type_symbol
_atom_type_description
_atom_type_scat_dispersion_real
_atom_type_scat_dispersion_imag
_atom_type_scat_source
C C 0.0033 0.0016 'International Tables Vol C Tables 4.2.6.8 and 6.1.1.4'
H H 0.0000 0.0000 'International Tables Vol C Tables 4.2.6.8 and 6.1.1.4'
N N 0.0061 0.0033 'International Tables Vol C Tables 4.2.6.8 and 6.1.1.4'
O O 0.0106 0.0060 'International Tables Vol C Tables 4.2.6.8 and 6.1.1.4'

loop_
_geom_angle_atom_site_label_1
_geom_angle_atom_site_label_2
_geom_angle_atom_site_label_3
_geom_angle
C100 C123 C124 112.07(10)
C100 C123 H12A 109.2
C124 C123 H12A 109.2
C100 C123 H12B 109.2
C124 C123 H12B 109.2
H12A C123 H12B 107.9
C17 O3 C16 107.70(9)
C100 O4 H4 109.5
O4 C100 C123 105.71(10)
O4 C100 C16 106.74(9)
C123 C100 C16 108.12(10)
O4 C100 C4 110.16(9)
C123 C100 C4 108.92(10)
C16 C100 C4 116.64(10)
C10 C124 C5 113.98(11)
C10 C124 C123 112.12(10)
C5 C124 C123 106.89(10)
C10 C124 H2 107.9
C5 C124 H2 107.9
C123 C124 H2 107.9
C7 C1 C2 119.32(13)
C7 C1 H1 120.3
C2 C1 H1 120.3
C3 C2 C1 118.70(13)
C3 C2 H2A 120.6
C1 C2 H2A 120.6
C2 C3 C4 123.98(13)
C2 C3 H3 118.0
C4 C3 H3 118.0
C3 C4 C8 116.70(12)
C3 C4 C100 113.55(11)
C8 C4 C100 129.43(11)
N600 C5 C124 114.15(13)
N600 C5 H5A 108.7
C124 C5 H5A 108.7
N600 C5 H5B 108.7
C124 C5 H5B 108.7
H5A C5 H5B 107.6
O N600 O2 123.3(2)
O N600 C5 118.43(18)
O2 N600 C5 118.2(2)
C1 C7 C8 122.87(13)
C1 C7 H7 118.6
C8 C7 H7 118.6
N200 C8 C7 115.16(12)
N200 C8 C4 126.46(12)
C7 C8 C4 118.34(12)
C11 C10 C15 118.24(12)
C11 C10 C124 120.36(12)
C15 C10 C124 121.35(11)
C12 C11 C10 121.80(14)
C12 C11 H11 119.1
C10 C11 H11 119.1
C11 C12 C13 119.81(14)
C11 C12 H12 120.1
C13 C12 H12 120.1
C12 C13 C14 119.54(14)
C12 C13 H13 120.2
C14 C13 H13 120.2
C13 C14 C15 121.20(14)
C13 C14 H14 119.4
C15 C14 H14 119.4
C14 C15 C10 119.41(12)
C14 C15 C16 117.87(12)
C10 C15 C16 122.68(11)
O3 C16 C19 102.71(10)
O3 C16 C15 106.40(9)
C19 C16 C15 115.81(11)
O3 C16 C100 109.51(9)
C19 C16 C100 110.03(10)
C15 C16 C100 111.79(10)
N200 C17 O3 109.63(11)
N200 C17 C18 113.68(12)
O3 C17 C18 103.06(11)
N200 C17 H17 110.1
O3 C17 H17 110.1
C18 C17 H17 110.1
C19 C18 C17 110.00(12)
C19 C18 H18 125.0
C17 C18 H18 125.0
C18 C19 C16 109.35(12)
C18 C19 H19 125.3
C16 C19 H19 125.3
C8 N200 C17 124.58(11)
C8 N200 H20 117.7
C17 N200 H20 117.7

loop_
_geom_bond_atom_site_label_1
_geom_bond_atom_site_label_2
_geom_bond_distance
C123 C100 1.5241(17)
C123 C124 1.5300(17)
C123 H12A 0.9700
C123 H12B 0.9700
O2 N600 1.209(2)
O3 C17 1.4306(16)
O3 C16 1.4472(14)
O4 C100 1.4289(14)
O4 H4 0.8200
C100 C16 1.5427(17)
C100 C4 1.5435(17)
C124 C10 1.5195(18)
C124 C5 1.5286(18)
C124 H2 0.9800
C1 C7 1.369(2)
C1 C2 1.377(2)
C1 H1 0.9300
C2 C3 1.3760(19)
C2 H2A 0.9300
C3 C4 1.4018(18)
C3 H3 0.9300
C4 C8 1.4103(18)
C5 N600 1.484(2)
C5 H5A 0.9700
C5 H5B 0.9700
N600 O 1.189(3)
C7 C8 1.4074(19)
C7 H7 0.9300
C8 N200 1.3882(17)
C10 C11 1.3952(19)
C10 C15 1.3958(19)
C11 C12 1.375(2)
C11 H11 0.9300
C12 C13 1.377(2)
C12 H12 0.9300
C13 C14 1.380(2)
C13 H13 0.9300
C14 C15 1.3937(19)
C14 H14 0.9300
C15 C16 1.5170(17)
C16 C19 1.5113(17)
C17 N200 1.4271(18)
C17 C18 1.499(2)
C17 H17 0.9800
C18 C19 1.310(2)
C18 H18 0.9300
C19 H19 0.9300
N200 H20 0.8600
